data_4128123
loop_
_publ_author_name
'Beldjoudi, Yassine'
'Arauzo, Ana'
'Campo, Javier'
'Gavey, Emma L.'
'Pilkington, Melanie'
'Nascimento, Mitchell A.'
'Rawson, Jeremy M.'

_publ_section_title
;
 Structural, Magnetic, and Optical Studies of the Polymorphic
 9'-Anthracenyl Dithiadiazolyl Radical.
;
_journal_issue 17
_journal_name_full 'Journal of the American Chemical Society'
_journal_page_first 6875
_journal_page_last 6889
_journal_paper_doi 10.1021/jacs.8b11528
_journal_volume 141
_journal_year 2019
_chemical_formula_moiety 'C15 H9 N2 S2'
_chemical_formula_sum 'C15 H9 N2 S2'
_chemical_formula_weight 281.36
_space_group_crystal_system monoclinic
_space_group_IT_number 14
_space_group_name_Hall '-P 2ybc'
_space_group_name_H-M_alt 'P 1 21/c 1'
_symmetry_space_group_name_Hall '-P 2ybc'
_symmetry_space_group_name_H-M 'P 1 21/c 1'
_atom_sites_solution_hydrogens geom
_audit_creation_method SHELXL-2016/6
_cell_angle_alpha 90
_cell_angle_beta 100.49(3)
_cell_angle_gamma 90
_cell_formula_units_Z 4
_cell_length_a 10.212(5)
_cell_length_b 7.996(4)
_cell_length_c 15.782(6)
_cell_measurement_reflns_used 4119
_cell_measurement_temperature 280(2)
_cell_measurement_theta_max 75.25
_cell_measurement_theta_min 4.40
_cell_volume 1267.1(10)
_computing_cell_refinement 'Bruker SAINT'
_computing_data_collection 'Bruker APEX2'
_computing_data_reduction 'Bruker SAINT'
_computing_molecular_graphics 'Bruker SHELXTL'
_computing_publication_material 'Bruker SHELXTL'
_computing_structure_refinement 'SHELXL-2016/6 (Sheldrick, 2016)'
_computing_structure_solution 'SHELXS-97 (Sheldrick 2008)'
_diffrn_ambient_temperature 280(2)
_diffrn_measured_fraction_theta_full 0.987
_diffrn_measured_fraction_theta_max 0.981
_diffrn_measurement_device_type 'Bruker AEX-II with Photon CCD area detector'
_diffrn_measurement_method 'phi and omega scans'
_diffrn_radiation_type CuK\a
_diffrn_radiation_wavelength 1.54178
_diffrn_reflns_av_R_equivalents 0.2047
_diffrn_reflns_av_unetI/netI 0.0649
_diffrn_reflns_Laue_measured_fraction_full 0.987
_diffrn_reflns_Laue_measured_fraction_max 0.981
_diffrn_reflns_limit_h_max 13
_diffrn_reflns_limit_h_min -13
_diffrn_reflns_limit_k_max 10
_diffrn_reflns_limit_k_min -10
_diffrn_reflns_limit_l_max 20
_diffrn_reflns_limit_l_min -19
_diffrn_reflns_number 33304
_diffrn_reflns_point_group_measured_fraction_full 0.987
_diffrn_reflns_point_group_measured_fraction_max 0.981
_diffrn_reflns_theta_full 67.679
_diffrn_reflns_theta_max 79.985
_diffrn_reflns_theta_min 4.403
_diffrn_source 'sealed tube'
_exptl_absorpt_coefficient_mu 3.675
_exptl_absorpt_correction_T_max 0.7542
_exptl_absorpt_correction_T_min 0.5875
_exptl_absorpt_correction_type multi-scan
_exptl_absorpt_process_details sadabs
_exptl_crystal_colour black
_exptl_crystal_density_diffrn 1.475
_exptl_crystal_description block
_exptl_crystal_F_000 580
_exptl_crystal_size_max 0.204
_exptl_crystal_size_mid 0.091
_exptl_crystal_size_min 0.090
_refine_diff_density_max 0.486
_refine_diff_density_min -0.823
_refine_diff_density_rms 0.132
_refine_ls_extinction_method none
_refine_ls_goodness_of_fit_ref 1.079
_refine_ls_hydrogen_treatment constr
_refine_ls_matrix_type full
_refine_ls_number_parameters 172
_refine_ls_number_reflns 2709
_refine_ls_number_restraints 0
_refine_ls_restrained_S_all 1.079
_refine_ls_R_factor_all 0.1465
_refine_ls_R_factor_gt 0.0916
_refine_ls_shift/su_max 0.000
_refine_ls_shift/su_mean 0.000
_refine_ls_structure_factor_coef Fsqd
_refine_ls_weighting_details 'w=1/[\s^2^(Fo^2^)+(0.1796P)^2^+1.4535P] where P=(Fo^2^+2Fc^2^)/3'
_refine_ls_weighting_scheme calc
_refine_ls_wR_factor_gt 0.2508
_refine_ls_wR_factor_ref 0.3097
_reflns_Friedel_coverage 0.000
_reflns_number_gt 1723
_reflns_number_total 2709
_reflns_threshold_expression 'I > 2\s(I)'
_cod_data_source_file ja8b11528_si_003.cif
_cod_data_source_block YB135F
_cod_database_code 4128123
_shelx_shelxl_version_number 2016/6
_shelx_space_group_comment
;
The symmetry employed for this shelxl refinement is uniquely defined
by the following loop, which should always be used as a source of
symmetry information in preference to the above space-group names.
They are only intended as comments.
;
_shelx_estimated_absorpt_t_min 0.521
_shelx_estimated_absorpt_t_max 0.733
_exptl_absorpt_special_details
;
SADABS 2012/1 Bruker AXS, Madison WI, USA.
;

loop_
_space_group_symop_operation_xyz
'x, y, z'
'-x, y+1/2, -z+1/2'
'-x, -y, -z'
'x, -y-1/2, z-1/2'

loop_
_atom_site_label
_atom_site_type_symbol
_atom_site_fract_x
_atom_site_fract_y
_atom_site_fract_z
_atom_site_U_iso_or_equiv
_atom_site_adp_type
_atom_site_occupancy
_atom_site_site_symmetry_order
_atom_site_calc_flag
_atom_site_refinement_flags_posn
_atom_site_refinement_flags_adp
S2 S 0.12899(15) 0.0778(2) 0.34344(9) 0.0512(5) Uani 1 1 d . .
S1 S 0.01117(16) 0.2326(2) 0.25544(10) 0.0578(5) Uani 1 1 d . .
N2 N 0.2313(5) 0.2249(7) 0.3835(3) 0.0496(12) Uani 1 1 d . .
N1 N 0.1012(5) 0.3978(7) 0.2840(3) 0.0554(13) Uani 1 1 d . .
C3 C 0.2512(5) 0.6317(8) 0.4382(3) 0.0437(13) Uani 1 1 d . .
C2 C 0.2928(5) 0.5175(8) 0.3827(3) 0.0451(13) Uani 1 1 d . .
C8 C 0.3432(6) 0.7529(8) 0.4820(3) 0.0465(13) Uani 1 1 d . .
C10 C 0.5148(5) 0.6415(9) 0.4097(3) 0.0474(14) Uani 1 1 d . .
C1 C 0.2043(5) 0.3778(7) 0.3477(3) 0.0413(12) Uani 1 1 d . .
C9 C 0.4729(6) 0.7513(7) 0.4674(4) 0.0481(14) Uani 1 1 d . .
H9 H 0.533947 0.826398 0.497370 0.058 Uiso 1 1 calc R U
C15 C 0.4244(5) 0.5205(8) 0.3661(3) 0.0472(14) Uani 1 1 d . .
C14 C 0.4688(6) 0.4106(9) 0.3065(4) 0.0580(16) Uani 1 1 d . .
H14 H 0.409888 0.333524 0.276198 0.070 Uiso 1 1 calc R U
C7 C 0.3001(6) 0.8681(8) 0.5402(4) 0.0521(14) Uani 1 1 d . .
H7 H 0.360315 0.945020 0.569447 0.062 Uiso 1 1 calc R U
C5 C 0.0821(6) 0.7504(9) 0.5105(4) 0.0575(16) Uani 1 1 d . .
H5 H -0.005138 0.750970 0.520063 0.069 Uiso 1 1 calc R U
C11 C 0.6490(6) 0.6409(10) 0.3945(4) 0.0568(16) Uani 1 1 d . .
H11 H 0.710238 0.716805 0.423607 0.068 Uiso 1 1 calc R U
C6 C 0.1729(7) 0.8672(9) 0.5536(4) 0.0579(15) Uani 1 1 d . .
H6 H 0.145800 0.943734 0.591305 0.069 Uiso 1 1 calc R U
C4 C 0.1175(5) 0.6377(9) 0.4557(4) 0.0523(15) Uani 1 1 d . .
H4 H 0.054515 0.562029 0.428428 0.063 Uiso 1 1 calc R U
C12 C 0.6875(6) 0.5325(10) 0.3390(4) 0.0612(17) Uani 1 1 d . .
H12 H 0.775244 0.533459 0.330513 0.073 Uiso 1 1 calc R U
C13 C 0.5965(7) 0.4171(10) 0.2934(4) 0.0630(17) Uani 1 1 d . .
H13 H 0.624225 0.344913 0.253930 0.076 Uiso 1 1 calc R U

loop_
_atom_site_aniso_label
_atom_site_aniso_U_11
_atom_site_aniso_U_22
_atom_site_aniso_U_33
_atom_site_aniso_U_23
_atom_site_aniso_U_13
_atom_site_aniso_U_12
S2 0.0531(8) 0.0500(9) 0.0469(8) 0.0008(6) -0.0006(6) -0.0056(7)
S1 0.0524(9) 0.0544(10) 0.0578(9) -0.0032(7) -0.0131(6) -0.0032(7)
N2 0.052(3) 0.046(3) 0.047(2) 0.002(2) -0.004(2) -0.005(2)
N1 0.054(3) 0.048(3) 0.054(3) 0.000(2) -0.018(2) -0.002(2)
C3 0.040(3) 0.051(4) 0.038(3) -0.001(2) 0.002(2) -0.006(2)
C2 0.045(3) 0.049(3) 0.038(2) 0.003(2) -0.002(2) -0.007(3)
C8 0.054(3) 0.046(3) 0.039(2) 0.005(2) 0.005(2) -0.008(2)
C10 0.043(3) 0.061(4) 0.036(2) 0.009(2) 0.000(2) -0.006(3)
C1 0.041(3) 0.042(3) 0.038(2) 0.000(2) 0.003(2) -0.001(2)
C9 0.053(3) 0.041(3) 0.047(3) 0.001(2) 0.001(2) -0.015(2)
C15 0.045(3) 0.060(4) 0.034(2) 0.002(2) -0.001(2) -0.009(3)
C14 0.057(3) 0.071(5) 0.043(3) -0.005(3) 0.004(3) -0.007(3)
C7 0.062(3) 0.045(4) 0.049(3) -0.002(3) 0.009(3) -0.006(3)
C5 0.055(4) 0.060(4) 0.058(3) 0.002(3) 0.015(3) -0.004(3)
C11 0.048(3) 0.075(5) 0.047(3) 0.008(3) 0.007(2) -0.011(3)
C6 0.068(4) 0.045(4) 0.064(4) -0.004(3) 0.020(3) -0.001(3)
C4 0.042(3) 0.063(4) 0.050(3) 0.005(3) 0.003(2) -0.005(3)
C12 0.052(3) 0.080(5) 0.054(3) 0.005(3) 0.015(3) -0.003(3)
C13 0.066(4) 0.070(5) 0.055(3) -0.006(3) 0.015(3) 0.001(3)

loop_
_atom_type_symbol
_atom_type_description
_atom_type_scat_dispersion_real
_atom_type_scat_dispersion_imag
_atom_type_scat_source
C C 0.0181 0.0091 'International Tables Vol C Tables 4.2.6.8 and 6.1.1.4'
H H 0.0000 0.0000 'International Tables Vol C Tables 4.2.6.8 and 6.1.1.4'
N N 0.0311 0.0180 'International Tables Vol C Tables 4.2.6.8 and 6.1.1.4'
S S 0.3331 0.5567 'International Tables Vol C Tables 4.2.6.8 and 6.1.1.4'

loop_
_geom_angle_atom_site_label_1
_geom_angle_atom_site_label_2
_geom_angle_atom_site_label_3
_geom_angle
N2 S2 S1 94.7(2)
N1 S1 S2 93.99(19)
C1 N2 S2 115.1(4)
C1 N1 S1 116.3(4)
C2 C3 C8 120.0(5)
C2 C3 C4 123.6(5)
C8 C3 C4 116.4(5)
C3 C2 C15 121.1(5)
C3 C2 C1 119.9(5)
C15 C2 C1 118.7(5)
C9 C8 C7 121.9(6)
C9 C8 C3 118.4(5)
C7 C8 C3 119.6(5)
C9 C10 C15 119.7(5)
C9 C10 C11 122.0(6)
C15 C10 C11 118.2(6)
N1 C1 N2 119.9(5)
N1 C1 C2 122.6(5)
N2 C1 C2 117.5(5)
C8 C9 C10 122.2(5)
C8 C9 H9 118.9
C10 C9 H9 118.9
C2 C15 C14 122.7(5)
C2 C15 C10 118.4(5)
C14 C15 C10 118.9(5)
C13 C14 C15 120.5(6)
C13 C14 H14 119.7
C15 C14 H14 119.7
C6 C7 C8 120.9(6)
C6 C7 H7 119.5
C8 C7 H7 119.5
C4 C5 C6 121.8(6)
C4 C5 H5 119.1
C6 C5 H5 119.1
C12 C11 C10 120.9(6)
C12 C11 H11 119.5
C10 C11 H11 119.5
C7 C6 C5 119.8(6)
C7 C6 H6 120.1
C5 C6 H6 120.1
C5 C4 C3 121.4(6)
C5 C4 H4 119.3
C3 C4 H4 119.3
C11 C12 C13 120.8(6)
C11 C12 H12 119.6
C13 C12 H12 119.6
C14 C13 C12 120.6(6)
C14 C13 H13 119.7
C12 C13 H13 119.7

loop_
_geom_bond_atom_site_label_1
_geom_bond_atom_site_label_2
_geom_bond_distance
S2 N2 1.623(5)
S2 S1 2.074(2)
S1 N1 1.625(6)
N2 C1 1.354(8)
N1 C1 1.326(7)
C3 C2 1.384(8)
C3 C8 1.436(8)
C3 C4 1.442(7)
C2 C15 1.416(8)
C2 C1 1.479(8)
C8 C9 1.385(8)
C8 C7 1.427(8)
C10 C9 1.389(9)
C10 C15 1.424(8)
C10 C11 1.433(8)
C9 H9 0.9300
C15 C14 1.421(9)
C14 C13 1.359(9)
C14 H14 0.9300
C7 C6 1.354(9)
C7 H7 0.9300
C5 C4 1.343(9)
C5 C6 1.402(9)
C5 H5 0.9300
C11 C12 1.341(10)
C11 H11 0.9300
C6 H6 0.9300
C4 H4 0.9300
C12 C13 1.411(10)
C12 H12 0.9300
C13 H13 0.9300
